data_4312355
loop_
_publ_author_name
'Mark R. Mason'
'Bassam N. Fneich'
'Kristin Kirschbaum'

_publ_contact_author
;
     Professor Mark R. Mason
     Department of Chemistry
     University of Toledo
     Toledo
     OH 43606
     USA
;
_publ_contact_author_email mmason5@uoft02.utoledo.edu
_publ_contact_author_fax '(419) 530-4033'
_publ_contact_author_phone '(419) 530-1532'
_publ_section_title
;
 Titanium and Zirconium Amido Complexes Ligated by
 2,2'-Di(3-methylindolyl)methanes: Synthesis, Characterization, and
 Ethylene Polymerization Activity
;
_journal_name_full 'Inorganic Chemistry'
_journal_page_first 6592
_journal_page_last 6594
_journal_paper_doi 10.1021/ic0347236
_journal_volume 42
_journal_year 2003
_chemical_formula_sum 'C44 H56 N4 O Zr'
_chemical_formula_weight 748.15
_chemical_name_systematic
; 
 ? 
;
_space_group_IT_number 14
_symmetry_cell_setting monoclinic
_symmetry_space_group_name_Hall '-P 2ybc'
_symmetry_space_group_name_H-M 'P 1 21/c 1'
_atom_sites_solution_hydrogens difmap
_atom_sites_solution_primary patterson
_atom_sites_solution_secondary difmap
_audit_creation_method SHELXL-97
_cell_angle_alpha 90.00
_cell_angle_beta 95.894(2)
_cell_angle_gamma 90.00
_cell_formula_units_Z 4
_cell_length_a 8.8675(13)
_cell_length_b 18.530(3)
_cell_length_c 23.781(4)
_cell_measurement_reflns_used 10624
_cell_measurement_temperature 140(2)
_cell_measurement_theta_max 55.299
_cell_measurement_theta_min 5.470
_cell_volume 3886.9(11)
_computing_cell_refinement 'Bruker SMART'
_computing_data_collection 'Bruker SMART'
_computing_data_reduction 'Bruker SHELXTL'
_computing_molecular_graphics 'Bruker SHELXTL'
_computing_publication_material 'Bruker SHELXTL'
_computing_structure_refinement 'SHELXL-97 (Sheldrick, 1997)'
_computing_structure_solution 'SHELXS-97 (Sheldrick, 1990)'
_diffrn_ambient_temperature 140(2)
_diffrn_measured_fraction_theta_full 0.914
_diffrn_measured_fraction_theta_max 0.914
_diffrn_measurement_device_type 'CCD area detector'
_diffrn_measurement_method 'omega scans'
_diffrn_radiation_monochromator graphite
_diffrn_radiation_source 'sealed tube'
_diffrn_radiation_type MoK\a
_diffrn_radiation_wavelength 0.71073
_diffrn_reflns_av_R_equivalents 0.0440
_diffrn_reflns_av_sigmaI/netI 0.0500
_diffrn_reflns_limit_h_max 11
_diffrn_reflns_limit_h_min -11
_diffrn_reflns_limit_k_max 24
_diffrn_reflns_limit_k_min -17
_diffrn_reflns_limit_l_max 26
_diffrn_reflns_limit_l_min -30
_diffrn_reflns_number 25252
_diffrn_reflns_theta_full 28.73
_diffrn_reflns_theta_max 28.73
_diffrn_reflns_theta_min 1.72
_exptl_absorpt_coefficient_mu 0.321
_exptl_absorpt_correction_T_max 0.840892
_exptl_absorpt_correction_T_min 0.705382
_exptl_absorpt_correction_type sadabs
_exptl_crystal_colour colorless
_exptl_crystal_density_diffrn 1.278
_exptl_crystal_density_method 'not measured'
_exptl_crystal_F_000 1584
_refine_diff_density_max 0.562
_refine_diff_density_min -0.595
_refine_diff_density_rms 0.076
_refine_ls_extinction_method none
_refine_ls_goodness_of_fit_ref 1.093
_refine_ls_hydrogen_treatment refall
_refine_ls_matrix_type full
_refine_ls_number_parameters 675
_refine_ls_number_reflns 9195
_refine_ls_number_restraints 0
_refine_ls_restrained_S_all 1.093
_refine_ls_R_factor_all 0.0660
_refine_ls_R_factor_gt 0.0471
_refine_ls_shift/su_max 0.513
_refine_ls_shift/su_mean 0.009
_refine_ls_structure_factor_coef Fsqd
_refine_ls_weighting_details 'calc w=1/[\s^2^(Fo^2^)+(0.0349P)^2^+3.9761P] where P=(Fo^2^+2Fc^2^)/3'
_refine_ls_weighting_scheme calc
_refine_ls_wR_factor_gt 0.0954
_refine_ls_wR_factor_ref 0.1024
_reflns_number_gt 7292
_reflns_number_total 9195
_reflns_threshold_expression >2sigma(I)
_cod_data_source_file ic0347236si20030908_044746_3.cif
_cod_data_source_block 4a
_cod_depositor_comments
;
The following automatic conversions were performed:

'_symmetry_cell_setting' value 'Monoclinic' changed to 'monoclinic'
according to the built-in table from CIF Core dictionary named
'cif_core.dic' version 2.4.1 from 2010-06-29.

Automatic conversion script
Id: cif_fix_values 1646 2011-03-28 12:23:43Z adriana 
;
_cod_original_cell_volume 3886.9(10)
_cod_database_code 4312355

loop_
_symmetry_equiv_pos_as_xyz
'x, y, z'
'-x, y+1/2, -z+1/2'
'-x, -y, -z'
'x, -y-1/2, z-1/2'

loop_
_atom_site_label
_atom_site_type_symbol
_atom_site_fract_x
_atom_site_fract_y
_atom_site_fract_z
_atom_site_U_iso_or_equiv
_atom_site_adp_type
_atom_site_occupancy
_atom_site_symmetry_multiplicity
_atom_site_calc_flag
_atom_site_refinement_flags
_atom_site_disorder_assembly
_atom_site_disorder_group
Zr Zr 0.43128(3) 0.768046(12) 0.842131(10) 0.01461(7) Uani 1 1 d . . .
N1 N 0.2918(2) 0.75494(11) 0.91371(9) 0.0175(4) Uani 1 1 d . . .
N2 N 0.2822(2) 0.86148(11) 0.82267(8) 0.0168(4) Uani 1 1 d . . .
N3 N 0.3714(2) 0.70062(12) 0.77729(9) 0.0216(5) Uani 1 1 d . . .
N4 N 0.6387(2) 0.80635(11) 0.83010(9) 0.0206(5) Uani 1 1 d . . .
C1 C 0.2769(3) 0.88911(13) 0.92630(10) 0.0150(5) Uani 1 1 d . . .
H1 H 0.222(3) 0.9210(14) 0.9480(11) 0.013(6) Uiso 1 1 d . . .
C2 C 0.4441(3) 0.91053(13) 0.94042(10) 0.0176(5) Uani 1 1 d . . .
C3 C 0.5403(3) 0.87053(15) 0.97787(12) 0.0244(6) Uani 1 1 d . . .
H3 H 0.505(3) 0.8263(17) 0.9955(13) 0.031(8) Uiso 1 1 d . . .
C4 C 0.6902(3) 0.89287(17) 0.99205(13) 0.0313(7) Uani 1 1 d . . .
H4 H 0.759(4) 0.8640(19) 1.0174(15) 0.051(10) Uiso 1 1 d . . .
C5 C 0.7434(3) 0.95460(16) 0.96910(13) 0.0294(6) Uani 1 1 d . . .
H5 H 0.845(4) 0.9706(18) 0.9778(15) 0.047(10) Uiso 1 1 d . . .
C6 C 0.6473(3) 0.99495(17) 0.93207(13) 0.0293(6) Uani 1 1 d . . .
H6 H 0.675(4) 1.0353(17) 0.9147(13) 0.035(9) Uiso 1 1 d . . .
C7 C 0.4990(3) 0.97320(15) 0.91772(12) 0.0252(6) Uani 1 1 d . . .
H7 H 0.431(4) 1.0027(18) 0.8923(15) 0.047(10) Uiso 1 1 d . . .
C11 C 0.2423(3) 0.81343(13) 0.94411(10) 0.0166(5) Uani 1 1 d . . .
C12 C 0.1639(3) 0.79201(13) 0.98790(10) 0.0176(5) Uani 1 1 d . . .
C13 C 0.1583(3) 0.71483(13) 0.98558(10) 0.0176(5) Uani 1 1 d . . .
C14 C 0.0947(3) 0.66232(15) 1.01829(11) 0.0209(5) Uani 1 1 d . . .
H14 H 0.044(3) 0.6763(14) 1.0494(12) 0.019(7) Uiso 1 1 d . . .
C15 C 0.1107(3) 0.59056(15) 1.00489(11) 0.0229(6) Uani 1 1 d . . .
H15 H 0.071(3) 0.5564(15) 1.0259(11) 0.016(7) Uiso 1 1 d . . .
C16 C 0.1880(3) 0.57018(15) 0.95910(12) 0.0237(6) Uani 1 1 d . . .
H16 H 0.201(3) 0.5216(15) 0.9507(11) 0.016(7) Uiso 1 1 d . . .
C17 C 0.2520(3) 0.62095(14) 0.92594(11) 0.0210(5) Uani 1 1 d . . .
H17 H 0.304(3) 0.6072(13) 0.8961(11) 0.010(6) Uiso 1 1 d . . .
C18 C 0.2380(3) 0.69395(13) 0.93938(10) 0.0175(5) Uani 1 1 d . . .
C19 C 0.0993(3) 0.83690(16) 1.03197(12) 0.0247(6) Uani 1 1 d . . .
H19B H 0.095(4) 0.8854(19) 1.0228(14) 0.041(10) Uiso 1 1 d . . .
H19C H 0.160(4) 0.8361(17) 1.0678(15) 0.038(9) Uiso 1 1 d . . .
H19A H 0.001(4) 0.8186(18) 1.0412(14) 0.041(9) Uiso 1 1 d . . .
C21 C 0.2255(3) 0.90350(13) 0.86450(10) 0.0160(5) Uani 1 1 d . . .
C22 C 0.1328(3) 0.95795(13) 0.84268(11) 0.0190(5) Uani 1 1 d . . .
C23 C 0.1264(3) 0.95153(13) 0.78272(11) 0.0195(5) Uani 1 1 d . . .
C24 C 0.0521(3) 0.99068(15) 0.73770(12) 0.0243(6) Uani 1 1 d . . .
H24 H -0.007(4) 1.0313(17) 0.7462(13) 0.036(9) Uiso 1 1 d . . .
C25 C 0.0705(3) 0.97023(16) 0.68286(12) 0.0282(6) Uani 1 1 d . . .
H25 H 0.022(4) 0.9987(17) 0.6518(14) 0.039(9) Uiso 1 1 d . . .
C26 C 0.1610(3) 0.91135(16) 0.67223(12) 0.0270(6) Uani 1 1 d . . .
H26 H 0.175(4) 0.8975(17) 0.6354(14) 0.038(9) Uiso 1 1 d . . .
C27 C 0.2365(3) 0.87148(15) 0.71628(11) 0.0219(5) Uani 1 1 d . . .
H27 H 0.296(3) 0.8320(16) 0.7070(12) 0.023(8) Uiso 1 1 d . . .
C28 C 0.2195(3) 0.89166(13) 0.77151(10) 0.0178(5) Uani 1 1 d . . .
C29 C 0.0534(4) 1.01470(16) 0.87368(13) 0.0272(6) Uani 1 1 d . . .
H29C H 0.075(4) 1.0138(19) 0.9152(17) 0.056(11) Uiso 1 1 d . . .
H29B H 0.081(5) 1.065(2) 0.8604(17) 0.069(13) Uiso 1 1 d . . .
H29A H -0.051(5) 1.012(2) 0.8669(19) 0.081(15) Uiso 1 1 d . . .
C31 C 0.4507(4) 0.68340(16) 0.72765(13) 0.0297(6) Uani 1 1 d . . .
H31B H 0.397(3) 0.7068(16) 0.6930(13) 0.029(8) Uiso 1 1 d . . .
H31A H 0.552(4) 0.7085(17) 0.7322(13) 0.036(9) Uiso 1 1 d . . .
C32 C 0.4722(5) 0.60319(19) 0.71717(16) 0.0415(8) Uani 1 1 d . . .
H32C H 0.538(5) 0.596(2) 0.6863(18) 0.064(12) Uiso 1 1 d . . .
H32B H 0.377(5) 0.579(2) 0.7084(17) 0.060(12) Uiso 1 1 d . . .
H32A H 0.529(4) 0.5803(19) 0.7495(17) 0.049(11) Uiso 1 1 d . . .
C33 C 0.2223(3) 0.66645(16) 0.77761(12) 0.0257(6) Uani 1 1 d . . .
H33B H 0.174(3) 0.6816(15) 0.8102(13) 0.024(8) Uiso 1 1 d . . .
H33A H 0.238(3) 0.6138(16) 0.7805(12) 0.025(8) Uiso 1 1 d . . .
C34 C 0.1089(4) 0.68499(19) 0.72691(15) 0.0368(7) Uani 1 1 d . . .
H34B H 0.153(4) 0.6679(16) 0.6919(14) 0.031(8) Uiso 1 1 d . . .
H34A H 0.098(4) 0.7364(19) 0.7231(14) 0.043(10) Uiso 1 1 d . . .
H34C H 0.009(4) 0.6621(18) 0.7323(14) 0.041(9) Uiso 1 1 d . . .
C41 C 0.6281(3) 0.84238(15) 0.77510(12) 0.0249(6) Uani 1 1 d . . .
H41B H 0.697(3) 0.8175(14) 0.7503(11) 0.016(7) Uiso 1 1 d . . .
H41A H 0.528(3) 0.8324(14) 0.7576(12) 0.018(7) Uiso 1 1 d . . .
C42 C 0.6491(5) 0.92359(18) 0.77750(17) 0.0402(8) Uani 1 1 d . . .
H42B H 0.750(5) 0.936(2) 0.7918(16) 0.053(11) Uiso 1 1 d . . .
H42C H 0.577(4) 0.945(2) 0.7997(17) 0.057(12) Uiso 1 1 d . . .
H42A H 0.639(4) 0.946(2) 0.7400(17) 0.057(11) Uiso 1 1 d . . .
C43 C 0.7893(3) 0.81188(17) 0.86230(13) 0.0287(6) Uani 1 1 d . . .
H43B H 0.811(3) 0.8653(15) 0.8721(11) 0.020(7) Uiso 1 1 d . . .
H43A H 0.784(3) 0.7846(16) 0.8980(13) 0.028(8) Uiso 1 1 d . . .
C44 C 0.9156(3) 0.7792(2) 0.83241(17) 0.0392(8) Uani 1 1 d . . .
H44C H 0.891(4) 0.729(2) 0.8197(15) 0.049(10) Uiso 1 1 d . . .
H44B H 1.009(4) 0.7761(19) 0.8598(16) 0.054(11) Uiso 1 1 d . . .
H44A H 0.933(4) 0.810(2) 0.8001(17) 0.059(12) Uiso 1 1 d . . .
C45 C 0.6501(3) 0.62728(15) 0.86898(12) 0.0255(6) Uani 1 1 d . . .
H45B H 0.576(3) 0.5890(16) 0.8547(12) 0.027(8) Uiso 1 1 d . . .
H45A H 0.700(3) 0.6501(15) 0.8363(12) 0.025(8) Uiso 1 1 d . . .
C46 C 0.7668(4) 0.59881(19) 0.91459(13) 0.0346(7) Uani 1 1 d . . .
H46B H 0.790(4) 0.5491(19) 0.9067(14) 0.043(10) Uiso 1 1 d . . .
H46A H 0.859(4) 0.6276(18) 0.9145(14) 0.040(9) Uiso 1 1 d . . .
C47 C 0.6894(4) 0.60985(16) 0.96814(13) 0.0297(6) Uani 1 1 d . . .
H47A H 0.615(3) 0.5712(16) 0.9720(12) 0.029(8) Uiso 1 1 d . . .
H47A H 0.767(4) 0.6092(16) 1.0044(13) 0.032(8) Uiso 1 1 d . . .
C48 C 0.6132(3) 0.68140(16) 0.95787(12) 0.0246(6) Uani 1 1 d . . .
H48B H 0.674(4) 0.7185(19) 0.9637(15) 0.043(10) Uiso 1 1 d . . .
H48A H 0.524(4) 0.6877(16) 0.9772(13) 0.032(8) Uiso 1 1 d . . .
C51 C 0.5888(3) 0.86468(18) 0.60956(13) 0.0336(7) Uani 1 1 d . . .
C52 C 0.7395(4) 0.8604(2) 0.62957(15) 0.0464(9) Uani 1 1 d . . .
H52 H 0.790(5) 0.908(2) 0.6368(17) 0.065(13) Uiso 1 1 d . . .
C53 C 0.8132(5) 0.7985(3) 0.63756(19) 0.0663(13) Uani 1 1 d . . .
H53 H 0.938(7) 0.802(3) 0.653(2) 0.118(19) Uiso 1 1 d . . .
C54 C 0.7471(7) 0.7372(3) 0.62683(19) 0.0695(15) Uani 1 1 d . . .
H54 H 0.782(7) 0.687(3) 0.630(2) 0.13(2) Uiso 1 1 d . . .
C55 C 0.5951(9) 0.7340(3) 0.60546(19) 0.0741(19) Uani 1 1 d . . .
H55 H 0.551(5) 0.706(2) 0.5989(19) 0.060(16) Uiso 1 1 d . . .
C56 C 0.5111(5) 0.8010(3) 0.59659(14) 0.0490(10) Uani 1 1 d . . .
H56 H 0.421(6) 0.801(3) 0.584(2) 0.099(18) Uiso 1 1 d . . .
C57 C 0.5039(7) 0.9353(3) 0.5997(3) 0.0682(14) Uani 1 1 d . . .
H57C H 0.589(5) 0.962(2) 0.6129(19) 0.065(15) Uiso 1 1 d . . .
H57B H 0.447(5) 0.950(2) 0.6356(19) 0.070(13) Uiso 1 1 d . . .
H57A H 0.482(12) 0.954(5) 0.567(4) 0.26(5) Uiso 1 1 d . . .
O1 O 0.5682(2) 0.68378(10) 0.89659(7) 0.0212(4) Uani 1 1 d . . .

loop_
_atom_site_aniso_label
_atom_site_aniso_U_11
_atom_site_aniso_U_22
_atom_site_aniso_U_33
_atom_site_aniso_U_23
_atom_site_aniso_U_13
_atom_site_aniso_U_12
Zr 0.01334(11) 0.01630(12) 0.01397(11) 0.00083(10) 0.00032(8) 0.00112(9)
N1 0.0177(10) 0.0154(10) 0.0192(10) 0.0018(8) 0.0010(8) 0.0011(8)
N2 0.0169(10) 0.0181(10) 0.0149(10) 0.0007(8) 0.0001(8) -0.0005(8)
N3 0.0225(11) 0.0217(11) 0.0202(11) -0.0020(9) 0.0007(9) -0.0005(9)
N4 0.0188(11) 0.0215(11) 0.0217(11) -0.0004(9) 0.0026(9) -0.0013(9)
C1 0.0138(11) 0.0159(12) 0.0152(12) -0.0016(9) 0.0015(9) 0.0021(9)
C2 0.0168(12) 0.0210(13) 0.0149(12) -0.0055(10) 0.0008(9) 0.0006(10)
C3 0.0221(14) 0.0229(14) 0.0265(14) 0.0005(11) -0.0054(11) -0.0007(11)
C4 0.0230(15) 0.0333(16) 0.0348(17) -0.0025(13) -0.0108(12) 0.0041(12)
C5 0.0199(14) 0.0362(16) 0.0312(16) -0.0103(13) -0.0013(11) -0.0048(12)
C6 0.0263(15) 0.0311(16) 0.0298(16) 0.0012(13) 0.0001(12) -0.0109(12)
C7 0.0246(14) 0.0259(14) 0.0240(14) 0.0013(11) -0.0031(11) -0.0040(11)
C11 0.0148(12) 0.0188(12) 0.0153(12) 0.0001(10) -0.0022(9) 0.0019(9)
C12 0.0149(12) 0.0206(12) 0.0165(12) 0.0002(10) -0.0019(9) 0.0003(9)
C13 0.0126(11) 0.0218(13) 0.0176(12) 0.0027(10) -0.0030(9) 0.0009(9)
C14 0.0177(12) 0.0280(14) 0.0162(13) 0.0044(11) -0.0017(10) -0.0019(10)
C15 0.0198(13) 0.0257(14) 0.0220(13) 0.0109(11) -0.0033(10) -0.0049(11)
C16 0.0232(14) 0.0206(13) 0.0258(14) 0.0034(11) -0.0046(11) 0.0012(11)
C17 0.0207(13) 0.0223(13) 0.0200(13) 0.0026(11) 0.0015(10) 0.0027(10)
C18 0.0132(11) 0.0217(13) 0.0170(12) 0.0054(10) -0.0011(9) 0.0008(9)
C19 0.0277(15) 0.0258(15) 0.0214(14) -0.0013(11) 0.0071(12) -0.0003(12)
C21 0.0131(11) 0.0165(12) 0.0178(12) 0.0008(9) -0.0006(9) -0.0017(9)
C22 0.0175(12) 0.0190(12) 0.0200(13) 0.0026(10) -0.0006(10) -0.0003(10)
C23 0.0179(12) 0.0193(12) 0.0206(13) 0.0039(10) -0.0019(10) -0.0027(10)
C24 0.0226(13) 0.0224(14) 0.0265(14) 0.0069(11) -0.0041(11) 0.0026(11)
C25 0.0283(15) 0.0327(16) 0.0217(14) 0.0113(12) -0.0057(11) -0.0023(12)
C26 0.0302(15) 0.0339(16) 0.0161(13) 0.0053(12) -0.0025(11) -0.0020(12)
C27 0.0219(13) 0.0241(14) 0.0194(13) 0.0003(11) 0.0001(10) -0.0009(11)
C28 0.0180(12) 0.0174(12) 0.0175(12) 0.0025(10) -0.0012(9) -0.0037(9)
C29 0.0285(16) 0.0257(15) 0.0268(15) -0.0005(12) 0.0000(12) 0.0098(12)
C31 0.0411(18) 0.0239(14) 0.0248(15) -0.0047(12) 0.0063(13) -0.0013(13)
C32 0.059(2) 0.0299(17) 0.0350(19) -0.0098(15) 0.0041(17) 0.0045(16)
C33 0.0274(15) 0.0251(15) 0.0235(14) 0.0004(11) -0.0033(11) -0.0062(11)
C34 0.0359(18) 0.0346(18) 0.0364(18) 0.0041(15) -0.0130(14) -0.0070(14)
C41 0.0260(15) 0.0244(14) 0.0246(14) -0.0014(11) 0.0036(12) 0.0007(11)
C42 0.054(2) 0.0267(17) 0.042(2) 0.0046(15) 0.0145(18) -0.0044(15)
C43 0.0202(14) 0.0332(16) 0.0317(16) -0.0017(13) -0.0022(11) -0.0062(12)
C44 0.0163(15) 0.043(2) 0.058(2) -0.0057(17) -0.0016(14) -0.0014(13)
C45 0.0240(14) 0.0245(14) 0.0272(15) -0.0031(12) -0.0005(11) 0.0073(11)
C46 0.0324(17) 0.0385(18) 0.0314(17) 0.0002(14) -0.0042(13) 0.0149(14)
C47 0.0306(16) 0.0290(16) 0.0277(15) 0.0040(12) -0.0049(12) 0.0047(13)
C48 0.0255(15) 0.0290(15) 0.0185(13) 0.0014(11) -0.0012(11) 0.0028(12)
C51 0.0262(15) 0.0466(19) 0.0291(16) 0.0081(14) 0.0077(12) -0.0004(13)
C52 0.0307(18) 0.076(3) 0.0320(18) 0.0039(18) 0.0020(14) -0.0045(18)
C53 0.052(3) 0.103(4) 0.046(2) 0.026(3) 0.012(2) 0.025(3)
C54 0.084(4) 0.083(4) 0.045(2) 0.016(3) 0.029(2) 0.045(3)
C55 0.146(6) 0.048(3) 0.034(2) -0.013(2) 0.039(3) -0.037(4)
C56 0.040(2) 0.086(3) 0.0206(16) 0.0045(17) 0.0015(14) -0.018(2)
C57 0.063(3) 0.060(3) 0.088(4) 0.027(3) 0.037(3) 0.017(2)
O1 0.0209(9) 0.0249(10) 0.0174(9) 0.0001(7) -0.0006(7) 0.0055(7)

loop_
_atom_type_symbol
_atom_type_description
_atom_type_scat_dispersion_real
_atom_type_scat_dispersion_imag
_atom_type_scat_source
C C 0.0033 0.0016 'International Tables Vol C Tables 4.2.6.8 and 6.1.1.4'
H H 0.0000 0.0000 'International Tables Vol C Tables 4.2.6.8 and 6.1.1.4'
N N 0.0061 0.0033 'International Tables Vol C Tables 4.2.6.8 and 6.1.1.4'
O O 0.0106 0.0060 'International Tables Vol C Tables 4.2.6.8 and 6.1.1.4'
Zr Zr -2.9673 0.5597 'International Tables Vol C Tables 4.2.6.8 and 6.1.1.4'

loop_
_geom_angle_atom_site_label_1
_geom_angle_atom_site_label_2
_geom_angle_atom_site_label_3
_geom_angle
_geom_angle_site_symmetry_1
_geom_angle_site_symmetry_3
_geom_angle_publ_flag
N3 Zr N4 106.40(9) . . ?
N3 Zr N2 102.82(8) . . ?
N4 Zr N2 103.30(8) . . ?
N3 Zr N1 113.31(8) . . ?
N4 Zr N1 137.33(8) . . ?
N2 Zr N1 82.95(7) . . ?
N3 Zr O1 95.32(8) . . ?
N4 Zr O1 83.25(8) . . ?
N2 Zr O1 157.88(7) . . ?
N1 Zr O1 78.27(7) . . ?
N3 Zr C41 90.01(9) . . ?
N4 Zr C41 29.33(8) . . ?
N2 Zr C41 83.72(8) . . ?
N1 Zr C41 155.20(8) . . ?
O1 Zr C41 109.09(8) . . ?
C18 N1 C11 105.2(2) . . ?
C18 N1 Zr 131.98(16) . . ?
C11 N1 Zr 122.76(16) . . ?
C21 N2 C28 104.8(2) . . ?
C21 N2 Zr 122.80(15) . . ?
C28 N2 Zr 132.35(16) . . ?
C33 N3 C31 114.6(2) . . ?
C33 N3 Zr 115.54(17) . . ?
C31 N3 Zr 129.73(18) . . ?
C41 N4 C43 113.9(2) . . ?
C41 N4 Zr 108.13(17) . . ?
C43 N4 Zr 137.82(19) . . ?
C11 C1 C21 112.8(2) . . ?
C11 C1 C2 113.5(2) . . ?
C21 C1 C2 110.7(2) . . ?
C11 C1 H1 107.3(16) . . ?
C21 C1 H1 107.3(16) . . ?
C2 C1 H1 104.8(16) . . ?
C3 C2 C7 118.7(2) . . ?
C3 C2 C1 121.3(2) . . ?
C7 C2 C1 119.9(2) . . ?
C2 C3 C4 120.3(3) . . ?
C2 C3 H3 120.9(19) . . ?
C4 C3 H3 118.8(19) . . ?
C5 C4 C3 120.5(3) . . ?
C5 C4 H4 119(2) . . ?
C3 C4 H4 120(2) . . ?
C4 C5 C6 119.3(3) . . ?
C4 C5 H5 122(2) . . ?
C6 C5 H5 119(2) . . ?
C5 C6 C7 120.5(3) . . ?
C5 C6 H6 124(2) . . ?
C7 C6 H6 115(2) . . ?
C6 C7 C2 120.6(3) . . ?
C6 C7 H7 120(2) . . ?
C2 C7 H7 119(2) . . ?
C12 C11 N1 112.3(2) . . ?
C12 C11 C1 128.2(2) . . ?
N1 C11 C1 119.5(2) . . ?
C11 C12 C13 106.2(2) . . ?
C11 C12 C19 129.2(2) . . ?
C13 C12 C19 124.6(2) . . ?
C14 C13 C18 120.1(2) . . ?
C14 C13 C12 133.4(2) . . ?
C18 C13 C12 106.5(2) . . ?
C15 C14 C13 119.0(3) . . ?
C15 C14 H14 121.0(17) . . ?
C13 C14 H14 119.9(17) . . ?
C14 C15 C16 120.8(3) . . ?
C14 C15 H15 119.6(17) . . ?
C16 C15 H15 119.6(17) . . ?
C17 C16 C15 121.5(3) . . ?
C17 C16 H16 117.8(16) . . ?
C15 C16 H16 120.7(17) . . ?
C16 C17 C18 118.4(3) . . ?
C16 C17 H17 121.1(16) . . ?
C18 C17 H17 120.5(16) . . ?
N1 C18 C17 130.0(2) . . ?
N1 C18 C13 109.8(2) . . ?
C17 C18 C13 120.2(2) . . ?
C12 C19 H19B 112(2) . . ?
C12 C19 H19C 113(2) . . ?
H19B C19 H19C 103(3) . . ?
C12 C19 H19A 112(2) . . ?
H19B C19 H19A 112(3) . . ?
H19C C19 H19A 103(3) . . ?
C22 C21 N2 112.8(2) . . ?
C22 C21 C1 127.3(2) . . ?
N2 C21 C1 119.9(2) . . ?
C21 C22 C23 106.2(2) . . ?
C21 C22 C29 128.6(2) . . ?
C23 C22 C29 125.2(2) . . ?
C24 C23 C28 119.8(2) . . ?
C24 C23 C22 133.5(3) . . ?
C28 C23 C22 106.7(2) . . ?
C25 C24 C23 119.1(3) . . ?
C25 C24 H24 123(2) . . ?
C23 C24 H24 118(2) . . ?
C24 C25 C26 120.8(3) . . ?
C24 C25 H25 118.7(19) . . ?
C26 C25 H25 120.5(19) . . ?
C25 C26 C27 121.3(3) . . ?
C25 C26 H26 121(2) . . ?
C27 C26 H26 117(2) . . ?
C28 C27 C26 118.5(3) . . ?
C28 C27 H27 123.3(18) . . ?
C26 C27 H27 118.2(18) . . ?
C27 C28 N2 129.9(2) . . ?
C27 C28 C23 120.6(2) . . ?
N2 C28 C23 109.5(2) . . ?
C22 C29 H29C 115(2) . . ?
C22 C29 H29B 110(2) . . ?
H29C C29 H29B 107(3) . . ?
C22 C29 H29A 113(3) . . ?
H29C C29 H29A 105(3) . . ?
H29B C29 H29A 105(4) . . ?
N3 C31 C32 114.9(3) . . ?
N3 C31 H31B 109.7(17) . . ?
C32 C31 H31B 110.1(17) . . ?
N3 C31 H31A 108.0(18) . . ?
C32 C31 H31A 110.2(18) . . ?
H31B C31 H31A 103(2) . . ?
C31 C32 H32C 111(2) . . ?
C31 C32 H32B 111(2) . . ?
H32C C32 H32B 110(3) . . ?
C31 C32 H32A 111(2) . . ?
H32C C32 H32A 103(3) . . ?
H32B C32 H32A 110(3) . . ?
N3 C33 C34 114.8(2) . . ?
N3 C33 H33B 110.5(18) . . ?
C34 C33 H33B 105.1(18) . . ?
N3 C33 H33A 107.6(17) . . ?
C34 C33 H33A 110.8(17) . . ?
H33B C33 H33A 108(2) . . ?
C33 C34 H34B 107.6(18) . . ?
C33 C34 H34A 110(2) . . ?
H34B C34 H34A 106(3) . . ?
C33 C34 H34C 109(2) . . ?
H34B C34 H34C 113(3) . . ?
H34A C34 H34C 111(3) . . ?
N4 C41 C42 115.0(2) . . ?
N4 C41 Zr 42.54(12) . . ?
C42 C41 Zr 122.7(2) . . ?
N4 C41 H41B 109.2(15) . . ?
C42 C41 H41B 113.6(15) . . ?
Zr C41 H41B 123.5(15) . . ?
N4 C41 H41A 105.8(17) . . ?
C42 C41 H41A 108.2(16) . . ?
Zr C41 H41A 63.6(16) . . ?
H41B C41 H41A 104(2) . . ?
C41 C42 H42B 111(2) . . ?
C41 C42 H42C 110(2) . . ?
H42B C42 H42C 111(3) . . ?
C41 C42 H42A 113(2) . . ?
H42B C42 H42A 102(3) . . ?
H42C C42 H42A 109(3) . . ?
N4 C43 C44 113.8(3) . . ?
N4 C43 H43B 109.0(15) . . ?
C44 C43 H43B 110.9(15) . . ?
N4 C43 H43A 106.8(18) . . ?
C44 C43 H43A 107.5(17) . . ?
H43B C43 H43A 109(2) . . ?
C43 C44 H44C 111(2) . . ?
C43 C44 H44B 109(2) . . ?
H44C C44 H44B 106(3) . . ?
C43 C44 H44A 108(2) . . ?
H44C C44 H44A 111(3) . . ?
H44B C44 H44A 111(3) . . ?
O1 C45 C46 105.2(2) . . ?
O1 C45 H45B 108.8(17) . . ?
C46 C45 H45B 111.8(17) . . ?
O1 C45 H45A 108.5(16) . . ?
C46 C45 H45A 111.6(17) . . ?
H45B C45 H45A 111(2) . . ?
C45 C46 C47 102.6(2) . . ?
C45 C46 H46B 110(2) . . ?
C47 C46 H46B 115(2) . . ?
C45 C46 H46A 109(2) . . ?
C47 C46 H46A 112(2) . . ?
H46B C46 H46A 109(3) . . ?
C48 C47 C46 102.6(2) . . ?
C48 C47 H47A 111.3(18) . . ?
C46 C47 H47A 110.2(18) . . ?
C48 C47 H47A 113.1(17) . . ?
C46 C47 H47A 111.9(17) . . ?
H47A C47 H47A 108(2) . . ?
O1 C48 C47 105.1(2) . . ?
O1 C48 H48B 104(2) . . ?
C47 C48 H48B 114(2) . . ?
O1 C48 H48A 108.6(19) . . ?
C47 C48 H48A 114.1(19) . . ?
H48B C48 H48A 111(3) . . ?
C52 C51 C56 118.2(4) . . ?
C52 C51 C57 123.6(4) . . ?
C56 C51 C57 118.2(4) . . ?
C53 C52 C51 123.2(4) . . ?
C53 C52 H52 122(2) . . ?
C51 C52 H52 114(2) . . ?
C54 C53 C52 121.8(5) . . ?
C54 C53 H53 122(3) . . ?
C52 C53 H53 117(3) . . ?
C53 C54 C55 120.8(5) . . ?
C53 C54 H54 133(4) . . ?
C55 C54 H54 106(4) . . ?
C54 C55 C56 118.6(4) . . ?
C54 C55 H55 130(5) . . ?
C56 C55 H55 111(5) . . ?
C51 C56 C55 117.4(4) . . ?
C51 C56 H56 122(4) . . ?
C55 C56 H56 121(4) . . ?
C51 C57 H57C 92(3) . . ?
C51 C57 H57B 111(2) . . ?
H57C C57 H57B 92(4) . . ?
C51 C57 H57A 123(7) . . ?
H57C C57 H57A 102(7) . . ?
H57B C57 H57A 123(7) . . ?
C45 O1 C48 108.98(19) . . ?
C45 O1 Zr 119.37(15) . . ?
C48 O1 Zr 130.79(15) . . ?

loop_
_geom_bond_atom_site_label_1
_geom_bond_atom_site_label_2
_geom_bond_distance
_geom_bond_site_symmetry_2
_geom_bond_publ_flag
Zr N3 2.013(2) . ?
Zr N4 2.019(2) . ?
Zr N2 2.198(2) . ?
Zr N1 2.218(2) . ?
Zr O1 2.2947(17) . ?
Zr C41 2.838(3) . ?
N1 C18 1.392(3) . ?
N1 C11 1.398(3) . ?
N2 C21 1.397(3) . ?
N2 C28 1.401(3) . ?
N3 C33 1.466(3) . ?
N3 C31 1.470(4) . ?
N4 C41 1.463(3) . ?
N4 C43 1.473(3) . ?
C1 C11 1.506(3) . ?
C1 C21 1.517(3) . ?
C1 C2 1.539(3) . ?
C1 H1 0.95(3) . ?
C2 C3 1.384(4) . ?
C2 C7 1.390(4) . ?
C3 C4 1.400(4) . ?
C3 H3 0.99(3) . ?
C4 C5 1.372(4) . ?
C4 H4 0.97(4) . ?
C5 C6 1.381(4) . ?
C5 H5 0.95(4) . ?
C6 C7 1.384(4) . ?
C6 H6 0.90(3) . ?
C7 H7 0.98(4) . ?
C11 C12 1.369(3) . ?
C12 C13 1.432(3) . ?
C12 C19 1.497(4) . ?
C13 C14 1.400(4) . ?
C13 C18 1.420(3) . ?
C14 C15 1.378(4) . ?
C14 H14 0.94(3) . ?
C15 C16 1.397(4) . ?
C15 H15 0.90(3) . ?
C16 C17 1.385(4) . ?
C16 H16 0.93(3) . ?
C17 C18 1.398(4) . ?
C17 H17 0.92(3) . ?
C19 H19B 0.93(3) . ?
C19 H19C 0.96(4) . ?
C19 H19A 0.98(4) . ?
C21 C22 1.369(3) . ?
C22 C23 1.426(3) . ?
C22 C29 1.501(4) . ?
C23 C24 1.401(3) . ?
C23 C28 1.424(4) . ?
C24 C25 1.384(4) . ?
C24 H24 0.95(3) . ?
C25 C26 1.393(4) . ?
C25 H25 0.97(3) . ?
C26 C27 1.396(4) . ?
C26 H26 0.93(3) . ?
C27 C28 1.389(4) . ?
C27 H27 0.94(3) . ?
C29 H29C 0.99(4) . ?
C29 H29B 1.02(4) . ?
C29 H29A 0.92(5) . ?
C31 C32 1.522(4) . ?
C31 H31B 1.01(3) . ?
C31 H31A 1.00(3) . ?
C32 H32C 0.99(4) . ?
C32 H32B 0.96(4) . ?
C32 H32A 0.97(4) . ?
C33 C34 1.527(4) . ?
C33 H33B 0.96(3) . ?
C33 H33A 0.99(3) . ?
C34 H34B 1.01(3) . ?
C34 H34A 0.96(3) . ?
C34 H34C 1.00(4) . ?
C41 C42 1.517(4) . ?
C41 H41B 1.00(3) . ?
C41 H41A 0.96(3) . ?
C42 H42B 0.95(4) . ?
C42 H42C 0.96(4) . ?
C42 H42A 0.98(4) . ?
C43 C44 1.514(4) . ?
C43 H43B 1.03(3) . ?
C43 H43A 0.99(3) . ?
C44 H44C 1.00(4) . ?
C44 H44B 1.00(4) . ?
C44 H44A 0.99(4) . ?
C45 O1 1.467(3) . ?
C45 C46 1.515(4) . ?
C45 H45B 1.00(3) . ?
C45 H45A 1.03(3) . ?
C46 C47 1.521(4) . ?
C46 H46B 0.97(3) . ?
C46 H46A 0.97(3) . ?
C47 C48 1.497(4) . ?
C47 H47A 0.99(3) . ?
C47 H47A 1.05(3) . ?
C48 O1 1.472(3) . ?
C48 H48B 0.88(4) . ?
C48 H48A 0.96(3) . ?
C51 C52 1.375(5) . ?
C51 C56 1.385(5) . ?
C51 C57 1.515(5) . ?
C52 C53 1.324(6) . ?
C52 H52 1.00(4) . ?
C53 C54 1.293(7) . ?
C53 H53 1.13(6) . ?
C54 C55 1.392(8) . ?
C54 H54 0.98(6) . ?
C55 C56 1.453(7) . ?
C55 H55 0.66(4) . ?
C56 H56 0.82(5) . ?
C57 H57C 0.93(5) . ?
C57 H57B 1.07(4) . ?
C57 H57A 0.86(10) . ?
